data_4085821
loop_
_publ_author_name
'\<Skoch, Karel'
'C\'isa\<rov\'a, Ivana'
'\<St\<epni\<cka, Petr'

_publ_section_title
;
 Phosphinoferrocene Ureas: Synthesis, Structural Characterization, and
 Catalytic Use in Palladium-Catalyzed Cyanation of Aryl Bromides
;
_journal_issue 10
_journal_name_full Organometallics
_journal_page_first 1942
_journal_paper_doi 10.1021/acs.organomet.5b00197
_journal_volume 34
_journal_year 2015
_chemical_formula_moiety 'C23 H23 Fe N P, Cl'
_chemical_formula_sum 'C23 H23 Cl Fe N P'
_chemical_formula_weight 435.69
_chemical_name_systematic
; 
 ? 
;
_space_group_IT_number 14
_symmetry_cell_setting monoclinic
_symmetry_space_group_name_Hall '-P 2yn'
_symmetry_space_group_name_H-M 'P 1 21/n 1'
_atom_sites_solution_hydrogens geom
_atom_sites_solution_primary direct
_atom_sites_solution_secondary difmap
_audit_creation_method SHELXL-97
_cell_angle_alpha 90.00
_cell_angle_beta 90.1400(10)
_cell_angle_gamma 90.00
_cell_formula_units_Z 8
_cell_length_a 24.4731(7)
_cell_length_b 6.0911(2)
_cell_length_c 27.5242(9)
_cell_measurement_reflns_used 5589
_cell_measurement_temperature 150(2)
_cell_measurement_theta_max 25.88
_cell_measurement_theta_min 2.37
_cell_volume 4103.0(2)
_computing_cell_refinement 'Bruker SAINT'
_computing_data_collection 'Bruker APEX2'
_computing_data_reduction 'Bruker SAINT'
_computing_molecular_graphics 'PLATON (Spek, 2003)'
_computing_publication_material 'PLATON (Spek, 2003)'
_computing_structure_refinement 'SHELXL-97 (Sheldrick, 2008)'
_computing_structure_solution 'SHELXS-97 (Sheldrick, 2008)'
_diffrn_ambient_temperature 150(2)
_diffrn_measured_fraction_theta_full 0.998
_diffrn_measured_fraction_theta_max 0.998
_diffrn_measurement_device_type 'Bruker APEX-II CCD'
_diffrn_measurement_method '\f and \w scans'
_diffrn_radiation_monochromator graphite
_diffrn_radiation_source 'fine-focus sealed tube'
_diffrn_radiation_type MoK\a
_diffrn_radiation_wavelength 0.71073
_diffrn_reflns_av_R_equivalents 0.0502
_diffrn_reflns_av_sigmaI/netI 0.0543
_diffrn_reflns_limit_h_max 23
_diffrn_reflns_limit_h_min -30
_diffrn_reflns_limit_k_max 7
_diffrn_reflns_limit_k_min -7
_diffrn_reflns_limit_l_max 33
_diffrn_reflns_limit_l_min -33
_diffrn_reflns_number 27344
_diffrn_reflns_theta_full 26.00
_diffrn_reflns_theta_max 26.00
_diffrn_reflns_theta_min 1.48
_exptl_absorpt_coefficient_mu 0.951
_exptl_absorpt_correction_T_max 0.9630
_exptl_absorpt_correction_T_min 0.6085
_exptl_absorpt_correction_type multi-scan
_exptl_absorpt_process_details SADABS
_exptl_crystal_colour yellow
_exptl_crystal_density_diffrn 1.411
_exptl_crystal_density_method 'not measured'
_exptl_crystal_description bar
_exptl_crystal_F_000 1808
_exptl_crystal_size_max 0.58
_exptl_crystal_size_mid 0.15
_exptl_crystal_size_min 0.04
_refine_diff_density_max 1.943
_refine_diff_density_min -0.714
_refine_diff_density_rms 0.104
_refine_ls_extinction_method none
_refine_ls_goodness_of_fit_ref 1.169
_refine_ls_hydrogen_treatment constr
_refine_ls_matrix_type full
_refine_ls_number_parameters 489
_refine_ls_number_reflns 8063
_refine_ls_number_restraints 0
_refine_ls_restrained_S_all 1.169
_refine_ls_R_factor_all 0.0850
_refine_ls_R_factor_gt 0.0648
_refine_ls_shift/su_max 0.001
_refine_ls_shift/su_mean 0.000
_refine_ls_structure_factor_coef Fsqd
_refine_ls_weighting_details 'calc w=1/[\s^2^(Fo^2^)+(0.0314P)^2^+20.7259P] where P=(Fo^2^+2Fc^2^)/3'
_refine_ls_weighting_scheme calc
_refine_ls_wR_factor_gt 0.1423
_refine_ls_wR_factor_ref 0.1496
_reflns_number_gt 6368
_reflns_number_total 8063
_reflns_threshold_expression >2sigma(I)
_cod_data_source_file om5b00197_si_002.cif
_cod_data_source_block ks80
_cod_depositor_comments
;
The following automatic conversions were performed:
'_atom_site_symetry_multiplicity' tag replaced with
'_atom_site_symmetry_multiplicity' tag as specified in the
replacement file
'/usr/data/users/saulius/crontab/automatic-downloads/rss-feeds/ACS/lib/lists/replacement-tags.lst'.

Automatic conversion script
Id: cif_correct_tags 3376 2015-05-07 07:48:27Z andrius 

 Adding full bibliography for 4085821--4085828.cif.
;
_cod_original_sg_symbol_H-M 'P 21/n'
_cod_database_code 4085821

loop_
_symmetry_equiv_pos_as_xyz
'x, y, z'
'-x+1/2, y+1/2, -z+1/2'
'-x, -y, -z'
'x-1/2, -y-1/2, z-1/2'

loop_
_atom_site_label
_atom_site_type_symbol
_atom_site_fract_x
_atom_site_fract_y
_atom_site_fract_z
_atom_site_U_iso_or_equiv
_atom_site_adp_type
_atom_site_occupancy
_atom_site_symmetry_multiplicity
_atom_site_calc_flag
_atom_site_refinement_flags
Cl1 Cl 0.91243(5) 0.97495(19) 0.03039(4) 0.0201(3) Uani 1 1 d .
Fe1 Fe 0.74941(3) 0.49158(12) 0.11767(2) 0.01696(17) Uani 1 1 d .
P1 P 0.63528(5) 0.2916(2) 0.17755(4) 0.0194(3) Uani 1 1 d .
N1 N 0.90115(16) 0.4743(6) 0.02981(14) 0.0177(9) Uani 1 1 d .
H1N H 0.8921 0.3497 0.0134 0.021 Uiso 1 1 calc R
H2N H 0.9374 0.4720 0.0371 0.021 Uiso 1 1 calc R
H3N H 0.8937 0.5933 0.0109 0.021 Uiso 1 1 calc R
C101 C 0.8094(2) 0.4491(8) 0.06700(16) 0.0194(10) Uani 1 1 d .
C102 C 0.7819(2) 0.2457(9) 0.07540(18) 0.0256(12) Uani 1 1 d .
H102 H 0.7984 0.1134 0.0864 0.031 Uiso 1 1 calc R
C103 C 0.7259(2) 0.2758(11) 0.06444(19) 0.0350(15) Uani 1 1 d .
H103 H 0.6980 0.1681 0.0673 0.042 Uiso 1 1 calc R
C104 C 0.7187(2) 0.4961(11) 0.04830(19) 0.0349(14) Uani 1 1 d .
H104 H 0.6853 0.5607 0.0380 0.042 Uiso 1 1 calc R
C105 C 0.7702(2) 0.6018(10) 0.05034(17) 0.0286(12) Uani 1 1 d .
H105 H 0.7772 0.7504 0.0419 0.034 Uiso 1 1 calc R
C106 C 0.69556(19) 0.4671(8) 0.17401(16) 0.0192(10) Uani 1 1 d .
C107 C 0.7010(2) 0.6893(9) 0.15935(17) 0.0234(11) Uani 1 1 d .
H107 H 0.6723 0.7809 0.1479 0.028 Uiso 1 1 calc R
C108 C 0.7562(2) 0.7513(9) 0.16465(18) 0.0280(12) Uani 1 1 d .
H108 H 0.7712 0.8915 0.1574 0.034 Uiso 1 1 calc R
C109 C 0.7855(2) 0.5681(10) 0.18257(18) 0.0299(13) Uani 1 1 d .
H109 H 0.8236 0.5647 0.1895 0.036 Uiso 1 1 calc R
C110 C 0.7489(2) 0.3910(9) 0.18856(17) 0.0213(11) Uani 1 1 d .
H110 H 0.7577 0.2483 0.2001 0.026 Uiso 1 1 calc R
C111 C 0.86903(19) 0.4873(9) 0.07528(16) 0.0198(10) Uani 1 1 d .
H11A H 0.8742 0.6340 0.0901 0.024 Uiso 1 1 calc R
H11B H 0.8830 0.3765 0.0985 0.024 Uiso 1 1 calc R
C112 C 0.58642(19) 0.4541(9) 0.14118(16) 0.0203(11) Uani 1 1 d .
C113 C 0.5719(2) 0.3666(11) 0.09603(19) 0.0349(14) Uani 1 1 d .
H113 H 0.5860 0.2283 0.0862 0.042 Uiso 1 1 calc R
C114 C 0.5371(3) 0.4806(13) 0.0657(2) 0.0445(17) Uani 1 1 d .
H114 H 0.5282 0.4224 0.0347 0.053 Uiso 1 1 calc R
C115 C 0.5153(2) 0.6774(13) 0.0800(2) 0.0468(18) Uani 1 1 d .
H115 H 0.4910 0.7542 0.0590 0.056 Uiso 1 1 calc R
C116 C 0.5285(2) 0.7646(11) 0.1249(2) 0.0397(15) Uani 1 1 d .
H116 H 0.5135 0.9010 0.1350 0.048 Uiso 1 1 calc R
C117 C 0.5642(2) 0.6498(10) 0.1552(2) 0.0343(14) Uani 1 1 d .
H117 H 0.5732 0.7088 0.1861 0.041 Uiso 1 1 calc R
C118 C 0.61239(19) 0.3534(8) 0.23970(16) 0.0195(10) Uani 1 1 d .
C119 C 0.5785(2) 0.2033(9) 0.26280(18) 0.0254(12) Uani 1 1 d .
H119 H 0.5665 0.0764 0.2458 0.031 Uiso 1 1 calc R
C120 C 0.5620(2) 0.2367(10) 0.31057(19) 0.0305(13) Uani 1 1 d .
H120 H 0.5392 0.1319 0.3261 0.037 Uiso 1 1 calc R
C121 C 0.5786(2) 0.4219(11) 0.33552(18) 0.0329(14) Uani 1 1 d .
H121 H 0.5672 0.4457 0.3681 0.039 Uiso 1 1 calc R
C122 C 0.6118(2) 0.5710(11) 0.31269(18) 0.0335(14) Uani 1 1 d .
H122 H 0.6233 0.6988 0.3297 0.040 Uiso 1 1 calc R
C123 C 0.6288(2) 0.5383(9) 0.26511(18) 0.0263(12) Uani 1 1 d .
H123 H 0.6519 0.6432 0.2500 0.032 Uiso 1 1 calc R
Cl2 Cl 0.98600(5) 0.5396(2) 0.91652(5) 0.0285(3) Uani 1 1 d .
Fe2 Fe 0.79139(3) 0.12421(13) 0.86870(2) 0.01944(18) Uani 1 1 d .
P2 P 0.66295(5) 0.3139(2) 0.84401(5) 0.0202(3) Uani 1 1 d .
N2 N 0.95957(15) 0.0425(7) 0.92646(13) 0.0166(8) Uani 1 1 d .
H4N H 0.9737 0.1807 0.9268 0.020 Uiso 1 1 calc R
H5N H 0.9865 -0.0555 0.9196 0.020 Uiso 1 1 calc R
H6N H 0.9451 0.0113 0.9561 0.020 Uiso 1 1 calc R
C201 C 0.86315(19) 0.1227(9) 0.90620(16) 0.0191(10) Uani 1 1 d .
C202 C 0.8231(2) 0.0055(11) 0.93235(17) 0.0291(13) Uani 1 1 d .
H202 H 0.8253 -0.1444 0.9417 0.035 Uiso 1 1 calc R
C203 C 0.7793(2) 0.1481(13) 0.94221(19) 0.0424(17) Uani 1 1 d .
H203 H 0.7469 0.1100 0.9591 0.051 Uiso 1 1 calc R
C204 C 0.7912(2) 0.3542(12) 0.9232(2) 0.0395(16) Uani 1 1 d .
H204 H 0.7683 0.4800 0.9249 0.047 Uiso 1 1 calc R
C205 C 0.8443(2) 0.3444(9) 0.90037(18) 0.0262(12) Uani 1 1 d .
H205 H 0.8629 0.4611 0.8846 0.031 Uiso 1 1 calc R
C206 C 0.72164(18) 0.1449(8) 0.82819(16) 0.0168(10) Uani 1 1 d .
C207 C 0.7671(2) 0.2324(9) 0.80164(17) 0.0230(11) Uani 1 1 d .
H207 H 0.7702 0.3778 0.7895 0.028 Uiso 1 1 calc R
C208 C 0.8065(2) 0.0629(10) 0.79683(17) 0.0278(13) Uani 1 1 d .
H208 H 0.8407 0.0753 0.7809 0.033 Uiso 1 1 calc R
C209 C 0.7862(2) -0.1258(10) 0.81963(19) 0.0284(12) Uani 1 1 d .
H209 H 0.8046 -0.2627 0.8220 0.034 Uiso 1 1 calc R
C210 C 0.7337(2) -0.0792(8) 0.83866(18) 0.0214(11) Uani 1 1 d .
H210 H 0.7106 -0.1793 0.8554 0.026 Uiso 1 1 calc R
C211 C 0.91581(18) 0.0279(9) 0.88850(16) 0.0191(10) Uani 1 1 d .
H21A H 0.9277 0.1080 0.8591 0.023 Uiso 1 1 calc R
H21B H 0.9101 -0.1278 0.8795 0.023 Uiso 1 1 calc R
C212 C 0.6329(2) 0.1448(9) 0.89226(17) 0.0248(12) Uani 1 1 d .
C213 C 0.6078(2) -0.0528(10) 0.8844(2) 0.0368(14) Uani 1 1 d .
H213 H 0.6037 -0.1047 0.8521 0.044 Uiso 1 1 calc R
C214 C 0.5881(3) -0.1796(13) 0.9226(3) 0.060(2) Uani 1 1 d .
H214 H 0.5712 -0.3173 0.9165 0.071 Uiso 1 1 calc R
C215 C 0.5937(3) -0.1003(19) 0.9699(3) 0.079(3) Uani 1 1 d .
H215 H 0.5808 -0.1853 0.9965 0.095 Uiso 1 1 calc R
C216 C 0.6173(3) 0.096(2) 0.9782(2) 0.070(3) Uani 1 1 d .
H216 H 0.6205 0.1487 1.0105 0.084 Uiso 1 1 calc R
C217 C 0.6371(2) 0.2226(13) 0.94017(19) 0.0421(17) Uani 1 1 d .
H217 H 0.6534 0.3612 0.9465 0.051 Uiso 1 1 calc R
C218 C 0.61530(19) 0.2579(9) 0.79349(17) 0.0202(11) Uani 1 1 d .
C219 C 0.5731(2) 0.4048(10) 0.7866(2) 0.0311(13) Uani 1 1 d .
H219 H 0.5691 0.5250 0.8083 0.037 Uiso 1 1 calc R
C220 C 0.5361(2) 0.3797(12) 0.7482(2) 0.0397(15) Uani 1 1 d .
H220 H 0.5071 0.4816 0.7442 0.048 Uiso 1 1 calc R
C221 C 0.5417(2) 0.2102(11) 0.7168(2) 0.0373(15) Uani 1 1 d .
H221 H 0.5170 0.1954 0.6903 0.045 Uiso 1 1 calc R
C222 C 0.5836(2) 0.0570(12) 0.7232(2) 0.0393(15) Uani 1 1 d .
H222 H 0.5869 -0.0636 0.7015 0.047 Uiso 1 1 calc R
C223 C 0.6208(2) 0.0813(10) 0.76159(18) 0.0306(13) Uani 1 1 d .
H223 H 0.6495 -0.0218 0.7659 0.037 Uiso 1 1 calc R

loop_
_atom_site_aniso_label
_atom_site_aniso_U_11
_atom_site_aniso_U_22
_atom_site_aniso_U_33
_atom_site_aniso_U_23
_atom_site_aniso_U_13
_atom_site_aniso_U_12
Cl1 0.0272(6) 0.0146(6) 0.0185(5) 0.0021(5) -0.0021(5) 0.0015(5)
Fe1 0.0135(3) 0.0231(4) 0.0143(3) -0.0054(3) 0.0017(3) -0.0005(3)
P1 0.0200(6) 0.0211(7) 0.0171(6) -0.0031(5) 0.0001(5) 0.0001(5)
N1 0.019(2) 0.012(2) 0.022(2) 0.0015(16) 0.0049(16) 0.0008(17)
C101 0.020(2) 0.024(3) 0.013(2) -0.002(2) 0.0036(19) 0.002(2)
C102 0.031(3) 0.024(3) 0.022(2) -0.010(2) 0.008(2) -0.005(2)
C103 0.029(3) 0.051(4) 0.025(3) -0.021(3) 0.004(2) -0.016(3)
C104 0.027(3) 0.059(4) 0.019(3) -0.011(3) -0.003(2) 0.007(3)
C105 0.032(3) 0.037(3) 0.017(2) 0.006(2) 0.003(2) 0.005(3)
C106 0.017(2) 0.027(3) 0.014(2) -0.005(2) 0.0028(18) 0.001(2)
C107 0.023(3) 0.024(3) 0.023(2) -0.003(2) 0.005(2) 0.004(2)
C108 0.037(3) 0.021(3) 0.026(3) -0.011(2) 0.008(2) -0.010(2)
C109 0.023(3) 0.044(4) 0.022(3) -0.013(2) -0.003(2) -0.005(3)
C110 0.021(3) 0.024(3) 0.018(2) -0.003(2) -0.0030(19) 0.002(2)
C111 0.021(2) 0.025(3) 0.014(2) -0.001(2) 0.0050(19) -0.003(2)
C112 0.013(2) 0.034(3) 0.014(2) 0.004(2) -0.0009(18) -0.003(2)
C113 0.028(3) 0.054(4) 0.022(3) -0.007(3) -0.003(2) 0.003(3)
C114 0.039(4) 0.073(5) 0.022(3) -0.004(3) -0.015(3) -0.005(4)
C115 0.027(3) 0.076(5) 0.037(3) 0.024(4) -0.009(3) -0.005(3)
C116 0.030(3) 0.047(4) 0.042(3) 0.014(3) -0.002(3) 0.012(3)
C117 0.034(3) 0.038(4) 0.031(3) 0.002(3) -0.003(2) 0.008(3)
C118 0.015(2) 0.025(3) 0.018(2) 0.004(2) -0.0033(18) 0.004(2)
C119 0.020(3) 0.030(3) 0.026(3) 0.005(2) -0.003(2) 0.003(2)
C120 0.022(3) 0.045(4) 0.025(3) 0.014(3) 0.004(2) 0.001(3)
C121 0.024(3) 0.062(4) 0.013(2) 0.005(3) 0.003(2) 0.008(3)
C122 0.031(3) 0.049(4) 0.021(3) -0.010(3) -0.003(2) 0.001(3)
C123 0.023(3) 0.035(3) 0.020(2) -0.003(2) 0.002(2) -0.005(2)
Cl2 0.0259(7) 0.0196(7) 0.0399(7) 0.0009(6) -0.0087(6) 0.0030(5)
Fe2 0.0128(3) 0.0289(4) 0.0165(3) -0.0032(3) -0.0025(3) 0.0019(3)
P2 0.0172(6) 0.0211(7) 0.0223(6) -0.0021(5) -0.0041(5) 0.0001(5)
N2 0.0119(19) 0.019(2) 0.0186(19) 0.0021(17) 0.0007(15) 0.0041(16)
C201 0.016(2) 0.025(3) 0.017(2) -0.001(2) -0.0055(18) 0.004(2)
C202 0.016(3) 0.053(4) 0.019(2) 0.010(3) -0.006(2) -0.001(3)
C203 0.021(3) 0.086(6) 0.020(3) -0.005(3) -0.004(2) -0.001(3)
C204 0.026(3) 0.058(4) 0.035(3) -0.029(3) -0.016(2) 0.017(3)
C205 0.023(3) 0.028(3) 0.029(3) -0.009(2) -0.011(2) 0.006(2)
C206 0.013(2) 0.021(3) 0.016(2) -0.001(2) -0.0029(18) -0.003(2)
C207 0.020(3) 0.029(3) 0.020(2) 0.000(2) -0.002(2) -0.007(2)
C208 0.021(3) 0.046(4) 0.016(2) -0.012(2) -0.001(2) 0.000(2)
C209 0.024(3) 0.029(3) 0.032(3) -0.010(2) -0.008(2) 0.010(2)
C210 0.020(3) 0.018(3) 0.026(3) 0.001(2) -0.002(2) -0.001(2)
C211 0.015(2) 0.026(3) 0.016(2) -0.004(2) -0.0058(18) 0.003(2)
C212 0.020(3) 0.034(3) 0.020(2) 0.001(2) 0.000(2) 0.009(2)
C213 0.038(3) 0.038(4) 0.034(3) 0.004(3) 0.016(3) 0.002(3)
C214 0.057(5) 0.050(5) 0.073(5) 0.027(4) 0.031(4) 0.010(4)
C215 0.050(5) 0.133(9) 0.054(5) 0.063(6) 0.028(4) 0.028(6)
C216 0.033(4) 0.161(10) 0.016(3) 0.016(5) 0.007(3) 0.022(5)
C217 0.020(3) 0.082(5) 0.024(3) -0.009(3) -0.002(2) 0.014(3)
C218 0.014(2) 0.029(3) 0.017(2) 0.005(2) 0.0012(19) -0.001(2)
C219 0.028(3) 0.035(3) 0.030(3) 0.004(3) -0.003(2) 0.004(3)
C220 0.026(3) 0.056(4) 0.038(3) 0.015(3) -0.008(3) 0.005(3)
C221 0.027(3) 0.061(4) 0.024(3) 0.008(3) -0.009(2) -0.006(3)
C222 0.039(3) 0.057(4) 0.022(3) -0.006(3) -0.006(2) -0.003(3)
C223 0.023(3) 0.045(4) 0.024(3) -0.006(3) -0.001(2) 0.001(3)

loop_
_atom_type_symbol
_atom_type_description
_atom_type_scat_dispersion_real
_atom_type_scat_dispersion_imag
_atom_type_scat_source
C C 0.0033 0.0016 'International Tables Vol C Tables 4.2.6.8 and 6.1.1.4'
H H 0.0000 0.0000 'International Tables Vol C Tables 4.2.6.8 and 6.1.1.4'
N N 0.0061 0.0033 'International Tables Vol C Tables 4.2.6.8 and 6.1.1.4'
P P 0.1023 0.0942 'International Tables Vol C Tables 4.2.6.8 and 6.1.1.4'
Cl Cl 0.1484 0.1585 'International Tables Vol C Tables 4.2.6.8 and 6.1.1.4'
Fe Fe 0.3463 0.8444 'International Tables Vol C Tables 4.2.6.8 and 6.1.1.4'

loop_
_geom_angle_atom_site_label_1
_geom_angle_atom_site_label_2
_geom_angle_atom_site_label_3
_geom_angle
C105 Fe1 C106 151.4(2)
C105 Fe1 C107 117.6(2)
C106 Fe1 C107 40.6(2)
C105 Fe1 C101 40.5(2)
C106 Fe1 C101 167.0(2)
C107 Fe1 C101 151.2(2)
C105 Fe1 C109 127.7(2)
C106 Fe1 C109 68.4(2)
C107 Fe1 C109 68.0(2)
C101 Fe1 C109 108.4(2)
C105 Fe1 C110 165.7(2)
C106 Fe1 C110 41.25(19)
C107 Fe1 C110 68.6(2)
C101 Fe1 C110 128.28(19)
C109 Fe1 C110 40.4(2)
C105 Fe1 C108 107.4(2)
C106 Fe1 C108 68.2(2)
C107 Fe1 C108 40.3(2)
C101 Fe1 C108 118.1(2)
C109 Fe1 C108 40.4(2)
C110 Fe1 C108 68.3(2)
C105 Fe1 C103 68.4(2)
C106 Fe1 C103 108.4(2)
C107 Fe1 C103 128.1(2)
C101 Fe1 C103 68.4(2)
C109 Fe1 C103 153.0(3)
C110 Fe1 C103 119.2(2)
C108 Fe1 C103 165.5(2)
C105 Fe1 C104 40.6(2)
C106 Fe1 C104 118.2(2)
C107 Fe1 C104 107.6(2)
C101 Fe1 C104 68.2(2)
C109 Fe1 C104 165.3(3)
C110 Fe1 C104 152.8(2)
C108 Fe1 C104 127.3(2)
C103 Fe1 C104 40.6(2)
C105 Fe1 C102 68.1(2)
C106 Fe1 C102 128.8(2)
C107 Fe1 C102 166.3(2)
C101 Fe1 C102 40.8(2)
C109 Fe1 C102 119.5(2)
C110 Fe1 C102 109.0(2)
C108 Fe1 C102 152.5(2)
C103 Fe1 C102 40.3(2)
C104 Fe1 C102 67.9(2)
C106 P1 C118 100.2(2)
C106 P1 C112 100.3(2)
C118 P1 C112 101.3(2)
C111 N1 H1N 109.5
C111 N1 H2N 109.5
H1N N1 H2N 109.5
C111 N1 H3N 109.5
H1N N1 H3N 109.5
H2N N1 H3N 109.5
C105 C101 C102 107.7(5)
C105 C101 C111 127.6(5)
C102 C101 C111 124.8(5)
C105 C101 Fe1 69.5(3)
C102 C101 Fe1 70.1(3)
C111 C101 Fe1 125.4(3)
C103 C102 C101 108.1(5)
C103 C102 Fe1 69.5(3)
C101 C102 Fe1 69.1(3)
C103 C102 H102 126.0
C101 C102 H102 126.0
Fe1 C102 H102 126.9
C102 C103 C104 107.9(5)
C102 C103 Fe1 70.1(3)
C104 C103 Fe1 69.7(3)
C102 C103 H103 126.1
C104 C103 H103 126.1
Fe1 C103 H103 125.7
C105 C104 C103 107.9(5)
C105 C104 Fe1 69.2(3)
C103 C104 Fe1 69.7(3)
C105 C104 H104 126.1
C103 C104 H104 126.1
Fe1 C104 H104 126.7
C101 C105 C104 108.5(5)
C101 C105 Fe1 70.0(3)
C104 C105 Fe1 70.2(3)
C101 C105 H105 125.7
C104 C105 H105 125.7
Fe1 C105 H105 125.6
C107 C106 C110 107.5(4)
C107 C106 P1 130.6(4)
C110 C106 P1 121.9(4)
C107 C106 Fe1 69.7(3)
C110 C106 Fe1 69.5(3)
P1 C106 Fe1 127.3(2)
C108 C107 C106 108.4(5)
C108 C107 Fe1 70.1(3)
C106 C107 Fe1 69.7(3)
C108 C107 H107 125.8
C106 C107 H107 125.8
Fe1 C107 H107 126.1
C107 C108 C109 108.0(5)
C107 C108 Fe1 69.6(3)
C109 C108 Fe1 69.6(3)
C107 C108 H108 126.0
C109 C108 H108 126.0
Fe1 C108 H108 126.4
C110 C109 C108 108.8(5)
C110 C109 Fe1 69.8(3)
C108 C109 Fe1 70.0(3)
C110 C109 H109 125.6
C108 C109 H109 125.6
Fe1 C109 H109 126.2
C109 C110 C106 107.3(5)
C109 C110 Fe1 69.8(3)
C106 C110 Fe1 69.3(3)
C109 C110 H110 126.4
C106 C110 H110 126.4
Fe1 C110 H110 126.1
N1 C111 C101 112.5(4)
N1 C111 H11A 109.1
C101 C111 H11A 109.1
N1 C111 H11B 109.1
C101 C111 H11B 109.1
H11A C111 H11B 107.8
C117 C112 C113 118.9(5)
C117 C112 P1 125.0(4)
C113 C112 P1 116.2(4)
C114 C113 C112 120.1(6)
C114 C113 H113 119.9
C112 C113 H113 119.9
C115 C114 C113 120.4(6)
C115 C114 H114 119.8
C113 C114 H114 119.8
C114 C115 C116 120.2(6)
C114 C115 H115 119.9
C116 C115 H115 119.9
C115 C116 C117 119.1(6)
C115 C116 H116 120.4
C117 C116 H116 120.4
C112 C117 C116 121.2(6)
C112 C117 H117 119.4
C116 C117 H117 119.4
C123 C118 C119 118.5(5)
C123 C118 P1 123.2(4)
C119 C118 P1 118.3(4)
C118 C119 C120 120.8(5)
C118 C119 H119 119.6
C120 C119 H119 119.6
C121 C120 C119 120.2(5)
C121 C120 H120 119.9
C119 C120 H120 119.9
C122 C121 C120 119.1(5)
C122 C121 H121 120.4
C120 C121 H121 120.4
C121 C122 C123 121.1(6)
C121 C122 H122 119.5
C123 C122 H122 119.5
C118 C123 C122 120.3(5)
C118 C123 H123 119.8
C122 C123 H123 119.8
C201 Fe2 C209 112.6(2)
C201 Fe2 C206 175.7(2)
C209 Fe2 C206 68.5(2)
C201 Fe2 C202 40.5(2)
C209 Fe2 C202 109.0(2)
C206 Fe2 C202 143.5(2)
C201 Fe2 C207 135.0(2)
C209 Fe2 C207 68.0(2)
C206 Fe2 C207 41.10(18)
C202 Fe2 C207 174.0(2)
C201 Fe2 C208 109.4(2)
C209 Fe2 C208 40.1(2)
C206 Fe2 C208 68.64(19)
C202 Fe2 C208 134.0(2)
C207 Fe2 C208 40.5(2)
C201 Fe2 C203 68.0(2)
C209 Fe2 C203 134.2(3)
C206 Fe2 C203 114.4(2)
C202 Fe2 C203 40.1(2)
C207 Fe2 C203 145.6(2)
C208 Fe2 C203 173.2(3)
C201 Fe2 C210 142.6(2)
C209 Fe2 C210 40.6(2)
C206 Fe2 C210 40.8(2)
C202 Fe2 C210 113.0(2)
C207 Fe2 C210 68.4(2)
C208 Fe2 C210 68.0(2)
C203 Fe2 C210 109.9(2)
C201 Fe2 C204 68.6(2)
C209 Fe2 C204 173.5(3)
C206 Fe2 C204 110.7(2)
C202 Fe2 C204 67.5(3)
C207 Fe2 C204 116.0(2)
C208 Fe2 C204 146.2(3)
C203 Fe2 C204 39.6(3)
C210 Fe2 C204 134.8(2)
C201 Fe2 C205 41.1(2)
C209 Fe2 C205 143.7(2)
C206 Fe2 C205 135.7(2)
C202 Fe2 C205 68.3(2)
C207 Fe2 C205 110.7(2)
C208 Fe2 C205 114.4(2)
C203 Fe2 C205 68.1(2)
C210 Fe2 C205 175.5(2)
C204 Fe2 C205 41.2(2)
C206 P2 C212 100.0(2)
C206 P2 C218 102.3(2)
C212 P2 C218 100.8(2)
C211 N2 H4N 109.5
C211 N2 H5N 109.5
H4N N2 H5N 109.5
C211 N2 H6N 109.5
H4N N2 H6N 109.5
H5N N2 H6N 109.5
C202 C201 C205 108.0(5)
C202 C201 C211 124.8(5)
C205 C201 C211 127.2(5)
C202 C201 Fe2 70.2(3)
C205 C201 Fe2 70.3(3)
C211 C201 Fe2 125.5(3)
C203 C202 C201 108.4(6)
C203 C202 Fe2 70.1(3)
C201 C202 Fe2 69.3(3)
C203 C202 H202 125.8
C201 C202 H202 125.8
Fe2 C202 H202 126.3
C204 C203 C202 109.0(5)
C204 C203 Fe2 70.3(3)
C202 C203 Fe2 69.8(3)
C204 C203 H203 125.5
C202 C203 H203 125.5
Fe2 C203 H203 126.1
C203 C204 C205 108.3(5)
C203 C204 Fe2 70.1(3)
C205 C204 Fe2 69.5(3)
C203 C204 H204 125.8
C205 C204 H204 125.8
Fe2 C204 H204 126.1
C201 C205 C204 106.2(5)
C201 C205 Fe2 68.7(3)
C204 C205 Fe2 69.3(3)
C201 C205 H205 126.9
C204 C205 H205 126.9
Fe2 C205 H205 126.7
C210 C206 C207 107.4(4)
C210 C206 P2 131.0(4)
C207 C206 P2 121.7(4)
C210 C206 Fe2 70.0(3)
C207 C206 Fe2 69.7(3)
P2 C206 Fe2 124.3(2)
C208 C207 C206 107.7(5)
C208 C207 Fe2 69.7(3)
C206 C207 Fe2 69.2(3)
C208 C207 H207 126.1
C206 C207 H207 126.1
Fe2 C207 H207 126.5
C209 C208 C207 108.3(5)
C209 C208 Fe2 69.6(3)
C207 C208 Fe2 69.7(3)
C209 C208 H208 125.8
C207 C208 H208 125.8
Fe2 C208 H208 126.4
C208 C209 C210 108.9(5)
C208 C209 Fe2 70.3(3)
C210 C209 Fe2 70.2(3)
C208 C209 H209 125.6
C210 C209 H209 125.6
Fe2 C209 H209 125.6
C209 C210 C206 107.7(5)
C209 C210 Fe2 69.3(3)
C206 C210 Fe2 69.2(3)
C209 C210 H210 126.2
C206 C210 H210 126.2
Fe2 C210 H210 127.0
C201 C211 N2 111.4(4)
C201 C211 H21A 109.3
N2 C211 H21A 109.3
C201 C211 H21B 109.3
N2 C211 H21B 109.3
H21A C211 H21B 108.0
C213 C212 C217 118.5(6)
C213 C212 P2 124.1(4)
C217 C212 P2 117.4(5)
C212 C213 C214 121.8(6)
C212 C213 H213 119.1
C214 C213 H213 119.1
C213 C214 C215 118.6(8)
C213 C214 H214 120.7
C215 C214 H214 120.7
C216 C215 C214 120.3(7)
C216 C215 H215 119.8
C214 C215 H215 119.8
C215 C216 C217 121.1(7)
C215 C216 H216 119.4
C217 C216 H216 119.4
C216 C217 C212 119.7(7)
C216 C217 H217 120.2
C212 C217 H217 120.2
C219 C218 C223 119.1(5)
C219 C218 P2 117.1(4)
C223 C218 P2 123.7(4)
C218 C219 C220 121.1(6)
C218 C219 H219 119.4
C220 C219 H219 119.4
C221 C220 C219 120.0(6)
C221 C220 H220 120.0
C219 C220 H220 120.0
C220 C221 C222 120.2(5)
C220 C221 H221 119.9
C222 C221 H221 119.9
C221 C222 C223 120.0(6)
C221 C222 H222 120.0
C223 C222 H222 120.0
C218 C223 C222 119.6(5)
C218 C223 H223 120.2
C222 C223 H223 120.2

loop_
_geom_bond_atom_site_label_1
_geom_bond_atom_site_label_2
_geom_bond_distance
Fe1 C105 2.037(5)
Fe1 C106 2.043(5)
Fe1 C107 2.044(5)
Fe1 C101 2.044(5)
Fe1 C109 2.045(5)
Fe1 C110 2.045(5)
Fe1 C108 2.050(5)
Fe1 C103 2.050(5)
Fe1 C104 2.051(5)
Fe1 C102 2.058(5)
P1 C106 1.825(5)
P1 C118 1.840(5)
P1 C112 1.845(5)
N1 C111 1.482(6)
N1 H1N 0.9100
N1 H2N 0.9100
N1 H3N 0.9100
C101 C105 1.412(7)
C101 C102 1.429(7)
C101 C111 1.494(7)
C102 C103 1.416(8)
C102 H102 0.9500
C103 C104 1.424(9)
C103 H103 0.9500
C104 C105 1.416(8)
C104 H104 0.9500
C105 H105 0.9500
C106 C107 1.419(7)
C106 C110 1.440(7)
C107 C108 1.411(7)
C107 H107 0.9500
C108 C109 1.414(8)
C108 H108 0.9500
C109 C110 1.413(8)
C109 H109 0.9500
C110 H110 0.9500
C111 H11A 0.9900
C111 H11B 0.9900
C112 C117 1.366(8)
C112 C113 1.397(7)
C113 C114 1.379(8)
C113 H113 0.9500
C114 C115 1.370(10)
C114 H114 0.9500
C115 C116 1.383(9)
C115 H115 0.9500
C116 C117 1.393(8)
C116 H116 0.9500
C117 H117 0.9500
C118 C123 1.385(7)
C118 C119 1.389(7)
C119 C120 1.392(7)
C119 H119 0.9500
C120 C121 1.382(8)
C120 H120 0.9500
C121 C122 1.371(8)
C121 H121 0.9500
C122 C123 1.390(7)
C122 H122 0.9500
C123 H123 0.9500
Fe2 C201 2.035(5)
Fe2 C209 2.039(5)
Fe2 C206 2.040(4)
Fe2 C202 2.046(5)
Fe2 C207 2.047(5)
Fe2 C208 2.047(5)
Fe2 C203 2.051(5)
Fe2 C210 2.052(5)
Fe2 C204 2.053(6)
Fe2 C205 2.056(5)
P2 C206 1.821(5)
P2 C212 1.836(5)
P2 C218 1.844(5)
N2 C211 1.497(5)
N2 H4N 0.9100
N2 H5N 0.9100
N2 H6N 0.9100
C201 C202 1.412(7)
C201 C205 1.436(7)
C201 C211 1.495(6)
C202 C203 1.405(8)
C202 H202 0.9500
C203 C204 1.391(10)
C203 H203 0.9500
C204 C205 1.446(8)
C204 H204 0.9500
C205 H205 0.9500
C206 C210 1.426(7)
C206 C207 1.435(7)
C207 C208 1.419(8)
C207 H207 0.9500
C208 C209 1.401(8)
C208 H208 0.9500
C209 C210 1.418(7)
C209 H209 0.9500
C210 H210 0.9500
C211 H21A 0.9900
C211 H21B 0.9900
C212 C213 1.368(8)
C212 C217 1.405(7)
C213 C214 1.390(8)
C213 H213 0.9500
C214 C215 1.397(12)
C214 H214 0.9500
C215 C216 1.347(14)
C215 H215 0.9500
C216 C217 1.387(10)
C216 H216 0.9500
C217 H217 0.9500
C218 C219 1.379(7)
C218 C223 1.395(7)
C219 C220 1.397(8)
C219 H219 0.9500
C220 C221 1.355(9)
C220 H220 0.9500
C221 C222 1.398(9)
C221 H221 0.9500
C222 C223 1.401(7)
C222 H222 0.9500
C223 H223 0.9500
